data_7206367
loop_
_publ_author_name
'Biswas, Apurba'
'Saha, Rajat'
'Ghosh, Ashutosh'

_publ_section_title
;
 Two unusual mixed-valent trinuclear CuII2CuI complexes containing
 copper(i) tribromide dianion as bridging ligand: Identification of an
 unprecedented doubly hydrogen-bonded water dimer
;
_journal_issue 17
_journal_name_full CrystEngComm
_journal_page_first 5342
_journal_paper_doi 10.1039/c0ce00784f
_journal_volume 13
_journal_year 2011
_chemical_formula_moiety 'C24 H38 Br3 Cu3 N4 O2, 2(C H4 O)'
_chemical_formula_sum 'C26 H46 Br3 Cu3 N4 O4'
_chemical_formula_weight 909.02
_chemical_name_systematic
;
?
;
_space_group_IT_number 15
_symmetry_cell_setting monoclinic
_symmetry_Int_Tables_number 15
_symmetry_space_group_name_Hall '-C 2yc'
_symmetry_space_group_name_H-M 'C 1 2/c 1'
_atom_sites_solution_hydrogens geom
_atom_sites_solution_primary direct
_atom_sites_solution_secondary difmap
_audit_creation_method SHELXL-97
_cell_angle_alpha 90.00
_cell_angle_beta 122.907(2)
_cell_angle_gamma 90.00
_cell_formula_units_Z 4
_cell_length_a 23.267(3)
_cell_length_b 11.0415(16)
_cell_length_c 15.727(2)
_cell_measurement_reflns_used 3359
_cell_measurement_temperature 293(2)
_cell_measurement_theta_max 26.22
_cell_measurement_theta_min 2.09
_cell_volume 3392.1(8)
_computing_cell_refinement 'Bruker SMART'
_computing_data_collection 'Bruker SMART'
_computing_data_reduction 'Bruker SHELXTL'
_computing_molecular_graphics 'Ortep-3 for windows (Farrugia, 1997)'
_computing_publication_material 'Platon99 (Spek, 1999)'
_computing_structure_refinement 'SHELXL-97 (Sheldrick, 1997)'
_computing_structure_solution 'SHELXS-97 (Sheldrick, 1997)'
_diffrn_ambient_temperature 293(2)
_diffrn_measured_fraction_theta_full 0.987
_diffrn_measured_fraction_theta_max 0.987
_diffrn_radiation_monochromator graphite
_diffrn_radiation_source 'fine-focus sealed tube'
_diffrn_radiation_type MoK\a
_diffrn_radiation_wavelength 0.71073
_diffrn_reflns_av_R_equivalents 0.0468
_diffrn_reflns_av_sigmaI/netI 0.0535
_diffrn_reflns_limit_h_max 28
_diffrn_reflns_limit_h_min -28
_diffrn_reflns_limit_k_max 13
_diffrn_reflns_limit_k_min -12
_diffrn_reflns_limit_l_max 19
_diffrn_reflns_limit_l_min -19
_diffrn_reflns_number 12417
_diffrn_reflns_theta_full 26.22
_diffrn_reflns_theta_max 26.22
_diffrn_reflns_theta_min 2.09
_exptl_absorpt_coefficient_mu 5.433
_exptl_absorpt_correction_T_max 0.521
_exptl_absorpt_correction_T_min 0.436
_exptl_absorpt_correction_type empirical
_exptl_crystal_colour 'deep brown'
_exptl_crystal_density_diffrn 1.780
_exptl_crystal_density_method 'not measured'
_exptl_crystal_description plate
_exptl_crystal_F_000 1816
_exptl_crystal_size_max 0.16
_exptl_crystal_size_mid 0.14
_exptl_crystal_size_min 0.12
_refine_diff_density_max 1.875
_refine_diff_density_min -1.276
_refine_diff_density_rms 0.132
_refine_ls_extinction_method none
_refine_ls_goodness_of_fit_ref 1.024
_refine_ls_hydrogen_treatment nonref
_refine_ls_matrix_type full
_refine_ls_number_parameters 192
_refine_ls_number_reflns 3359
_refine_ls_number_restraints 2
_refine_ls_restrained_S_all 1.031
_refine_ls_R_factor_all 0.1291
_refine_ls_R_factor_gt 0.0712
_refine_ls_shift/su_max 0.001
_refine_ls_shift/su_mean 0.000
_refine_ls_structure_factor_coef Fsqd
_refine_ls_weighting_details 'calc w=1/[\s^2^(Fo^2^)+(0.1385P)^2^+8.8251P] where P=(Fo^2^+2Fc^2^)/3'
_refine_ls_weighting_scheme calc
_refine_ls_wR_factor_gt 0.2055
_refine_ls_wR_factor_ref 0.2423
_reflns_number_gt 1873
_reflns_number_total 3359
_reflns_threshold_expression >2sigma(I)
_cod_data_source_file c0ce00784f.txt
_cod_data_source_block 2
_cod_depositor_comments
;
The following automatic conversions were performed:

'_symmetry_cell_setting' value 'Monoclinic' changed to 'monoclinic'
according to /home/saulius/struct/CIF-dictionaries/cif_core.dic
dictionary named 'cif_core.dic' version 2.4.1 from 2010-06-29.

Automatic conversion script
Id: cif_fix_values 1715 2011-07-08 13:25:40Z adriana 
;
_cod_original_cell_volume 3392.2(9)
_cod_original_sg_symbol_H-M 'C 2/c'
_cod_database_code 7206367

loop_
_symmetry_equiv_pos_as_xyz
'x, y, z'
'-x, y, -z+1/2'
'x+1/2, y+1/2, z'
'-x+1/2, y+1/2, -z+1/2'
'-x, -y, -z'
'x, -y, z-1/2'
'-x+1/2, -y+1/2, -z'
'x+1/2, -y+1/2, z-1/2'

loop_
_atom_site_label
_atom_site_type_symbol
_atom_site_fract_x
_atom_site_fract_y
_atom_site_fract_z
_atom_site_U_iso_or_equiv
_atom_site_adp_type
_atom_site_occupancy
_atom_site_symmetry_multiplicity
_atom_site_calc_flag
_atom_site_refinement_flags
Br1 Br 0.46424(6) 0.92620(10) 0.09580(8) 0.0795(4) Uani 1 1 d .
Cu1 Cu 0.46709(5) 1.16305(10) 0.13570(8) 0.0572(4) Uani 1 1 d .
Cu2 Cu 0.5000 0.8234(2) 0.2500 0.1019(7) Uani 1 2 d S
Br2 Br 0.5000 0.6042(6) 0.2500 0.141(3) Uani 0.60 2 d SP
Br2A Br 0.4512(8) 0.6305(10) 0.2170(12) 0.166(6) Uani 0.20 1 d P
O1 O 0.5570(3) 1.1546(5) 0.2637(4) 0.0606(15) Uani 1 1 d .
N1 N 0.5112(4) 1.2283(7) 0.0654(5) 0.0618(19) Uani 1 1 d .
H1 H 0.5172 1.1643 0.0345 0.074 Uiso 1 1 calc R
N2 N 0.3766(4) 1.2258(8) 0.0141(6) 0.077(2) Uani 1 1 d .
C6 C 0.6275(5) 1.1844(10) 0.1989(7) 0.069(3) Uani 1 1 d .
C10 C 0.3942(6) 1.2530(12) -0.0635(8) 0.096(4) Uani 1 1 d .
H10A H 0.3945 1.1782 -0.0957 0.115 Uiso 1 1 calc R
H10B H 0.3595 1.3057 -0.1155 0.115 Uiso 1 1 calc R
C9 C 0.4613(6) 1.3115(12) -0.0166(10) 0.096(4) Uani 1 1 d .
H9A H 0.4609 1.3895 0.0114 0.115 Uiso 1 1 calc R
H9B H 0.4734 1.3236 -0.0661 0.115 Uiso 1 1 calc R
C1 C 0.6112(4) 1.1199(9) 0.2599(7) 0.065(2) Uani 1 1 d .
C3 C 0.7060(5) 0.9868(12) 0.3104(9) 0.088(3) Uani 1 1 d .
H3 H 0.7323 0.9201 0.3467 0.106 Uiso 1 1 calc R
C2 C 0.6514(5) 1.0197(11) 0.3157(8) 0.082(3) Uani 1 1 d .
H2 H 0.6408 0.9761 0.3561 0.099 Uiso 1 1 calc R
C4 C 0.7218(5) 1.0508(15) 0.2524(11) 0.107(5) Uani 1 1 d .
H4 H 0.7598 1.0285 0.2510 0.129 Uiso 1 1 calc R
C12 C 0.3563(7) 1.3334(12) 0.0442(10) 0.111(5) Uani 1 1 d .
H12A H 0.3463 1.3122 0.0941 0.166 Uiso 1 1 calc R
H12B H 0.3162 1.3678 -0.0138 0.166 Uiso 1 1 calc R
H12C H 0.3928 1.3915 0.0724 0.166 Uiso 1 1 calc R
C5 C 0.6843(5) 1.1451(12) 0.1974(9) 0.083(3) Uani 1 1 d .
H5 H 0.6959 1.1858 0.1571 0.100 Uiso 1 1 calc R
C7 C 0.5797(5) 1.2849(10) 0.1324(9) 0.080(3) Uani 1 1 d .
H7 H 0.5759 1.3422 0.1767 0.096 Uiso 1 1 calc R
C11 C 0.3188(5) 1.1430(14) -0.0318(9) 0.111(5) Uani 1 1 d .
H11A H 0.3302 1.0713 -0.0540 0.166 Uiso 1 1 calc R
H11B H 0.2799 1.1816 -0.0887 0.166 Uiso 1 1 calc R
H11C H 0.3080 1.1215 0.0171 0.166 Uiso 1 1 calc R
C8 C 0.6122(13) 1.3519(19) 0.085(2) 0.217(12) Uani 1 1 d .
H8A H 0.5822 1.4156 0.0421 0.326 Uiso 1 1 calc R
H8B H 0.6198 1.2965 0.0447 0.326 Uiso 1 1 calc R
H8C H 0.6551 1.3860 0.1368 0.326 Uiso 1 1 calc R
O2 O 0.3189(17) 0.576(2) 0.1981(14) 0.56(4) Uani 1 1 d D
H1O2 H 0.3429 0.6125 0.2554 0.666 Uiso 1 1 d RD
C13 C 0.3128(8) 0.6375(16) 0.1092(17) 0.142(6) Uani 1 1 d D
H13A H 0.3091 0.7234 0.1145 0.213 Uiso 1 1 calc R
H13B H 0.2728 0.6083 0.0481 0.213 Uiso 1 1 calc R
H13C H 0.3527 0.6201 0.1077 0.213 Uiso 1 1 calc R

loop_
_atom_site_aniso_label
_atom_site_aniso_U_11
_atom_site_aniso_U_22
_atom_site_aniso_U_33
_atom_site_aniso_U_23
_atom_site_aniso_U_13
_atom_site_aniso_U_12
Br1 0.1003(8) 0.0694(7) 0.0708(7) -0.0066(5) 0.0478(6) 0.0039(5)
Cu1 0.0527(6) 0.0644(7) 0.0530(7) 0.0056(5) 0.0278(5) 0.0091(5)
Cu2 0.1103(16) 0.1022(17) 0.0911(15) 0.000 0.0534(13) 0.000
Br2 0.159(6) 0.078(3) 0.143(4) 0.000 0.055(5) 0.000
Br2A 0.280(19) 0.082(7) 0.197(15) -0.077(8) 0.170(15) -0.085(10)
O1 0.047(3) 0.076(4) 0.057(4) 0.003(3) 0.027(3) 0.006(3)
N1 0.073(5) 0.059(5) 0.066(5) 0.013(4) 0.045(4) 0.012(4)
N2 0.053(4) 0.104(7) 0.058(5) 0.008(5) 0.021(4) 0.028(4)
C6 0.062(5) 0.082(7) 0.071(6) -0.023(5) 0.041(5) -0.017(5)
C10 0.100(8) 0.123(10) 0.062(6) 0.031(6) 0.043(6) 0.051(8)
C9 0.101(9) 0.104(9) 0.104(9) 0.054(7) 0.069(8) 0.041(7)
C1 0.050(5) 0.078(6) 0.059(6) -0.011(5) 0.025(4) -0.004(4)
C3 0.045(5) 0.122(10) 0.087(8) -0.007(7) 0.029(6) 0.016(6)
C2 0.064(6) 0.094(8) 0.074(7) 0.000(6) 0.028(5) 0.009(6)
C4 0.039(5) 0.166(14) 0.098(9) -0.056(9) 0.025(6) 0.000(7)
C12 0.137(11) 0.107(10) 0.092(9) 0.035(7) 0.065(9) 0.061(8)
C5 0.062(6) 0.115(10) 0.074(7) -0.010(6) 0.038(6) -0.017(6)
C7 0.092(8) 0.060(6) 0.108(8) 0.002(6) 0.067(7) -0.007(6)
C11 0.063(7) 0.172(14) 0.068(7) 0.012(8) 0.017(6) 0.022(8)
C8 0.23(2) 0.142(18) 0.33(4) 0.059(19) 0.18(3) 0.000(16)
O2 0.70(7) 0.29(3) 0.169(19) -0.13(2) -0.09(3) 0.16(3)
C13 0.102(10) 0.148(15) 0.19(2) -0.026(13) 0.087(12) -0.018(10)

loop_
_atom_type_symbol
_atom_type_description
_atom_type_scat_dispersion_real
_atom_type_scat_dispersion_imag
_atom_type_scat_source
C C 0.0033 0.0016 'International Tables Vol C Tables 4.2.6.8 and 6.1.1.4'
H H 0.0000 0.0000 'International Tables Vol C Tables 4.2.6.8 and 6.1.1.4'
N N 0.0061 0.0033 'International Tables Vol C Tables 4.2.6.8 and 6.1.1.4'
O O 0.0106 0.0060 'International Tables Vol C Tables 4.2.6.8 and 6.1.1.4'
Cu Cu 0.3201 1.2651 'International Tables Vol C Tables 4.2.6.8 and 6.1.1.4'
Br Br -0.2901 2.4595 'International Tables Vol C Tables 4.2.6.8 and 6.1.1.4'

loop_
_geom_angle_atom_site_label_1
_geom_angle_atom_site_label_2
_geom_angle_atom_site_label_3
_geom_angle
_geom_angle_site_symmetry_1
_geom_angle_site_symmetry_3
Cu2 Br1 Cu1 106.01(7) . .
O1 Cu1 O1 77.4(2) 2_655 .
O1 Cu1 N1 157.5(3) 2_655 .
O1 Cu1 N1 90.1(3) . .
O1 Cu1 N2 99.9(3) 2_655 .
O1 Cu1 N2 162.7(3) . .
N1 Cu1 N2 86.4(3) . .
O1 Cu1 Br1 99.33(18) 2_655 .
O1 Cu1 Br1 94.05(18) . .
N1 Cu1 Br1 100.1(2) . .
N2 Cu1 Br1 103.2(3) . .
O1 Cu1 Cu1 39.05(16) 2_655 2_655
O1 Cu1 Cu1 38.64(16) . 2_655
N1 Cu1 Cu1 124.8(2) . 2_655
N2 Cu1 Cu1 134.8(2) . 2_655
Br1 Cu1 Cu1 102.05(3) . 2_655
Br2A Cu2 Br2A 48.4(9) . 2_655
Br2A Cu2 Br1 121.3(4) . 2_655
Br2A Cu2 Br1 110.4(4) 2_655 2_655
Br2A Cu2 Br1 110.4(4) . .
Br2A Cu2 Br1 121.3(4) 2_655 .
Br1 Cu2 Br1 123.08(11) 2_655 .
Br2A Cu2 Br2 24.2(4) . .
Br2A Cu2 Br2 24.2(4) 2_655 .
Br1 Cu2 Br2 118.46(6) 2_655 .
Br1 Cu2 Br2 118.46(6) . .
Br2A Br2 Br2A 146.3(18) 2_655 .
Br2A Br2 Cu2 73.1(9) 2_655 .
Br2A Br2 Cu2 73.1(9) . .
Br2 Br2A Br2A 16.9(9) . 2_655
Br2 Br2A Cu2 82.7(9) . .
Br2A Br2A Cu2 65.8(4) 2_655 .
C1 O1 Cu1 137.5(6) . 2_655
C1 O1 Cu1 118.0(5) . .
Cu1 O1 Cu1 102.3(2) 2_655 .
C7 N1 C9 112.6(9) . .
C7 N1 Cu1 115.6(6) . .
C9 N1 Cu1 107.8(6) . .
C7 N1 H1 106.8 . .
C9 N1 H1 106.8 . .
Cu1 N1 H1 106.8 . .
C12 N2 C11 107.4(9) . .
C12 N2 C10 112.3(10) . .
C11 N2 C10 108.0(9) . .
C12 N2 Cu1 108.9(7) . .
C11 N2 Cu1 117.1(7) . .
C10 N2 Cu1 103.3(6) . .
C5 C6 C1 117.5(10) . .
C5 C6 C7 124.1(10) . .
C1 C6 C7 118.2(8) . .
C9 C10 N2 111.2(9) . .
C9 C10 H10A 109.4 . .
N2 C10 H10A 109.4 . .
C9 C10 H10B 109.4 . .
N2 C10 H10B 109.4 . .
H10A C10 H10B 108.0 . .
C10 C9 N1 106.3(9) . .
C10 C9 H9A 110.5 . .
N1 C9 H9A 110.5 . .
C10 C9 H9B 110.5 . .
N1 C9 H9B 110.5 . .
H9A C9 H9B 108.7 . .
O1 C1 C6 119.5(9) . .
O1 C1 C2 121.1(9) . .
C6 C1 C2 119.4(9) . .
C4 C3 C2 120.3(12) . .
C4 C3 H3 119.8 . .
C2 C3 H3 119.8 . .
C3 C2 C1 119.7(11) . .
C3 C2 H2 120.2 . .
C1 C2 H2 120.2 . .
C5 C4 C3 121.6(10) . .
C5 C4 H4 119.2 . .
C3 C4 H4 119.2 . .
N2 C12 H12A 109.5 . .
N2 C12 H12B 109.5 . .
H12A C12 H12B 109.5 . .
N2 C12 H12C 109.5 . .
H12A C12 H12C 109.5 . .
H12B C12 H12C 109.5 . .
C4 C5 C6 121.5(11) . .
C4 C5 H5 119.3 . .
C6 C5 H5 119.3 . .
N1 C7 C6 106.4(8) . .
N1 C7 C8 118.9(13) . .
C6 C7 C8 108.7(12) . .
N1 C7 H7 107.4 . .
C6 C7 H7 107.4 . .
C8 C7 H7 107.4 . .
N2 C11 H11A 109.5 . .
N2 C11 H11B 109.5 . .
H11A C11 H11B 109.5 . .
N2 C11 H11C 109.5 . .
H11A C11 H11C 109.5 . .
H11B C11 H11C 109.5 . .
C7 C8 H8A 109.5 . .
C7 C8 H8B 109.5 . .
H8A C8 H8B 109.5 . .
C7 C8 H8C 109.5 . .
H8A C8 H8C 109.5 . .
H8B C8 H8C 109.5 . .
C13 O2 H1O2 116.9 . .
O2 C13 H13A 109.5 . .
O2 C13 H13B 109.5 . .
H13A C13 H13B 109.5 . .
O2 C13 H13C 109.5 . .
H13A C13 H13C 109.5 . .
H13B C13 H13C 109.5 . .

loop_
_geom_bond_atom_site_label_1
_geom_bond_atom_site_label_2
_geom_bond_distance
_geom_bond_site_symmetry_2
Br1 Cu2 2.3809(16) .
Br1 Cu1 2.6818(16) .
Cu1 O1 1.948(6) 2_655
Cu1 O1 1.965(6) .
Cu1 N1 2.007(7) .
Cu1 N2 2.048(7) .
Cu1 Cu1 3.048(2) 2_655
Cu2 Br2A 2.335(10) .
Cu2 Br2A 2.335(10) 2_655
Cu2 Br1 2.3809(16) 2_655
Cu2 Br2 2.420(7) .
Br2 Br2A 1.000(17) 2_655
Br2 Br2A 1.000(17) .
Br2A Br2A 1.91(3) 2_655
O1 C1 1.349(10) .
O1 Cu1 1.948(6) 2_655
N1 C7 1.488(12) .
N1 C9 1.492(12) .
N1 H1 0.9100 .
N2 C12 1.451(14) .
N2 C11 1.454(15) .
N2 C10 1.514(13) .
C6 C5 1.401(14) .
C6 C1 1.404(14) .
C6 C7 1.516(15) .
C10 C9 1.465(17) .
C10 H10A 0.9700 .
C10 H10B 0.9700 .
C9 H9A 0.9700 .
C9 H9B 0.9700 .
C1 C2 1.405(14) .
C3 C4 1.353(19) .
C3 C2 1.368(14) .
C3 H3 0.9300 .
C2 H2 0.9300 .
C4 C5 1.332(18) .
C4 H4 0.9300 .
C12 H12A 0.9600 .
C12 H12B 0.9600 .
C12 H12C 0.9600 .
C5 H5 0.9300 .
C7 C8 1.52(2) .
C7 H7 0.9800 .
C11 H11A 0.9600 .
C11 H11B 0.9600 .
C11 H11C 0.9600 .
C8 H8A 0.9600 .
C8 H8B 0.9600 .
C8 H8C 0.9600 .
O2 C13 1.488(19) .
O2 H1O2 0.8580 .
C13 H13A 0.9600 .
C13 H13B 0.9600 .
C13 H13C 0.9600 .
